data_4064123
loop_
_publ_author_name
'Aharoni, Anna'
'Vidavsky, Yuval'
'Diesendruck, Charles E.'
'Ben-Asuly, Amos'
'Goldberg, Israel'
'Lemcoff, N. Gabriel'

_publ_section_title
;
 Ligand Isomerization in Sulfur-Chelated Ruthenium Benzylidenes
;
_journal_issue 6
_journal_name_full Organometallics
_journal_page_first 1607
_journal_paper_doi 10.1021/om1011402
_journal_volume 30
_journal_year 2011
_chemical_formula_moiety 'C39 H46 Cl2 N2 Ru S'
_chemical_formula_sum 'C39 H46 Cl2 N2 Ru S'
_chemical_formula_weight 746.81
_chemical_name_systematic
; 
 ? 
;
_space_group_IT_number 14
_symmetry_cell_setting monoclinic
_symmetry_space_group_name_Hall '-P 2yn'
_symmetry_space_group_name_H-M 'P 1 21/n 1'
_atom_sites_solution_hydrogens geom
_atom_sites_solution_primary direct
_atom_sites_solution_secondary difmap
_audit_creation_method SHELXL-97
_cell_angle_alpha 90.00
_cell_angle_beta 112.494(3)
_cell_angle_gamma 90.00
_cell_formula_units_Z 4
_cell_length_a 15.7063(7)
_cell_length_b 15.3923(9)
_cell_length_c 19.8339(12)
_cell_measurement_reflns_used 7856
_cell_measurement_temperature 110(2)
_cell_measurement_theta_max 25.57
_cell_measurement_theta_min 1.94
_cell_volume 4430.2(4)
_computing_cell_refinement Denzo
_computing_data_collection 'Collect, Nonius B.V.'
_computing_data_reduction 'Denzo & Scalepack'
_computing_structure_refinement 'SHELXL-97 (Sheldrick, 1997)'
_computing_structure_solution SIR-97
_diffrn_ambient_temperature 110(2)
_diffrn_detector_area_resol_mean 12.8
_diffrn_measured_fraction_theta_full 0.968
_diffrn_measured_fraction_theta_max 0.968
_diffrn_measurement_device_type 'Nonius KappaCCD'
_diffrn_measurement_method '0.5 deg. \f and \w scans'
_diffrn_radiation_monochromator graphite
_diffrn_radiation_source 'fine-focus sealed tube'
_diffrn_radiation_type MoK\a
_diffrn_radiation_wavelength 0.71073
_diffrn_reflns_av_R_equivalents 0.0931
_diffrn_reflns_av_sigmaI/netI 0.1118
_diffrn_reflns_limit_h_max 19
_diffrn_reflns_limit_h_min 0
_diffrn_reflns_limit_k_max 18
_diffrn_reflns_limit_k_min 0
_diffrn_reflns_limit_l_max 20
_diffrn_reflns_limit_l_min -24
_diffrn_reflns_number 25141
_diffrn_reflns_theta_full 25.57
_diffrn_reflns_theta_max 25.57
_diffrn_reflns_theta_min 1.94
_diffrn_standards_number 0
_exptl_absorpt_coefficient_mu 0.546
_exptl_absorpt_correction_type none
_exptl_crystal_colour green
_exptl_crystal_density_diffrn 1.120
_exptl_crystal_density_method 'not measured'
_exptl_crystal_description chunks
_exptl_crystal_F_000 1552
_exptl_crystal_size_max 0.30
_exptl_crystal_size_mid 0.30
_exptl_crystal_size_min 0.20
_refine_diff_density_max 0.672
_refine_diff_density_min -0.643
_refine_diff_density_rms 0.090
_refine_ls_extinction_method none
_refine_ls_goodness_of_fit_ref 0.927
_refine_ls_hydrogen_treatment constr
_refine_ls_matrix_type full
_refine_ls_number_parameters 418
_refine_ls_number_reflns 8043
_refine_ls_number_restraints 0
_refine_ls_restrained_S_all 0.927
_refine_ls_R_factor_all 0.1249
_refine_ls_R_factor_gt 0.0633
_refine_ls_shift/su_max 0.032
_refine_ls_shift/su_mean 0.001
_refine_ls_structure_factor_coef Fsqd
_refine_ls_weighting_details 'calc w=1/[\s^2^(Fo^2^)+(0.0987P)^2^+0.0000P] where P=(Fo^2^+2Fc^2^)/3'
_refine_ls_weighting_scheme calc
_refine_ls_wR_factor_gt 0.1561
_refine_ls_wR_factor_ref 0.1814
_reflns_number_gt 4191
_reflns_number_total 8043
_reflns_threshold_expression >2sigma(I)
_cod_data_source_file om1011402_si_002.cif
_cod_data_source_block lem12sq
_cod_original_sg_symbol_H-M 'P 21/n'
_cod_database_code 4064123

loop_
_symmetry_equiv_pos_as_xyz
'x, y, z'
'-x+1/2, y+1/2, -z+1/2'
'-x, -y, -z'
'x-1/2, -y-1/2, z-1/2'

loop_
_atom_site_label
_atom_site_type_symbol
_atom_site_fract_x
_atom_site_fract_y
_atom_site_fract_z
_atom_site_U_iso_or_equiv
_atom_site_adp_type
_atom_site_occupancy
_atom_site_symmetry_multiplicity
_atom_site_calc_flag
_atom_site_refinement_flags
Ru1 Ru 0.59812(3) 0.28393(3) 0.66102(2) 0.04312(19) Uani 1 1 d .
Cl2 Cl 0.67518(12) 0.31707(12) 0.78865(8) 0.0594(5) Uani 1 1 d .
Cl3 Cl 0.60163(12) 0.43524(11) 0.64167(9) 0.0617(5) Uani 1 1 d .
S4 S 0.51554(10) 0.25285(11) 0.53752(8) 0.0439(4) Uani 1 1 d .
C5 C 0.4094(4) 0.2182(4) 0.5430(3) 0.0435(14) Uani 1 1 d .
C6 C 0.3335(4) 0.1932(4) 0.4827(3) 0.0525(17) Uani 1 1 d .
H6 H 0.3368 0.1883 0.4361 0.063 Uiso 1 1 calc R
C7 C 0.2520(4) 0.1756(5) 0.4923(4) 0.0596(18) Uani 1 1 d .
H7 H 0.1994 0.1576 0.4516 0.072 Uiso 1 1 calc R
C8 C 0.2457(4) 0.1835(5) 0.5593(4) 0.0552(17) Uani 1 1 d .
C9 C 0.3256(4) 0.2037(5) 0.6207(3) 0.0552(18) Uani 1 1 d .
H9 H 0.3232 0.2057 0.6678 0.066 Uiso 1 1 calc R
C10 C 0.4083(4) 0.2210(4) 0.6124(3) 0.0411(14) Uani 1 1 d .
C11 C 0.4933(4) 0.2475(4) 0.6713(3) 0.0450(15) Uani 1 1 d .
H11 H 0.4942 0.2457 0.7195 0.054 Uiso 1 1 calc R
C12 C 0.4762(4) 0.3540(4) 0.4814(3) 0.0516(17) Uani 1 1 d .
H12 H 0.5311 0.3930 0.4941 0.062 Uiso 1 1 calc R
C13 C 0.4030(5) 0.4040(5) 0.4973(4) 0.065(2) Uani 1 1 d .
H13A H 0.3963 0.4621 0.4755 0.098 Uiso 1 1 calc R
H13B H 0.4211 0.4094 0.5502 0.098 Uiso 1 1 calc R
H13C H 0.3441 0.3730 0.4765 0.098 Uiso 1 1 calc R
C14 C 0.4477(5) 0.3296(5) 0.4016(3) 0.065(2) Uani 1 1 d .
H14A H 0.3889 0.2984 0.3851 0.098 Uiso 1 1 calc R
H14B H 0.4950 0.2921 0.3959 0.098 Uiso 1 1 calc R
H14C H 0.4410 0.3823 0.3724 0.098 Uiso 1 1 calc R
C15 C 0.1562(5) 0.1740(6) 0.5671(4) 0.070(2) Uani 1 1 d .
C16 C 0.1060(6) 0.2529(7) 0.5690(5) 0.090(3) Uani 1 1 d .
C17 C 0.0210(7) 0.2464(9) 0.5745(7) 0.126(4) Uani 1 1 d .
H17 H -0.0124 0.2977 0.5749 0.151 Uiso 1 1 calc R
C18 C -0.0152(7) 0.1679(10) 0.5791(6) 0.118(4) Uani 1 1 d .
H18 H -0.0717 0.1654 0.5861 0.142 Uiso 1 1 calc R
C19 C 0.0295(6) 0.0880(9) 0.5737(5) 0.113(4) Uani 1 1 d .
H19 H 0.0010 0.0335 0.5735 0.136 Uiso 1 1 calc R
C20 C 0.1192(5) 0.0929(7) 0.5685(4) 0.077(2) Uani 1 1 d .
C21 C 0.1689(5) 0.0125(6) 0.5655(5) 0.100(3) Uani 1 1 d .
H21A H 0.1666 0.0042 0.5158 0.149 Uiso 1 1 calc R
H21B H 0.1398 -0.0372 0.5791 0.149 Uiso 1 1 calc R
H21C H 0.2332 0.0171 0.5995 0.149 Uiso 1 1 calc R
C22 C 0.1459(7) 0.3422(7) 0.5617(6) 0.116(4) Uani 1 1 d .
H22A H 0.1009 0.3877 0.5584 0.174 Uiso 1 1 calc R
H22B H 0.1597 0.3430 0.5175 0.174 Uiso 1 1 calc R
H22C H 0.2026 0.3527 0.6044 0.174 Uiso 1 1 calc R
N23 N 0.6552(3) 0.0937(3) 0.7061(3) 0.0512(14) Uani 1 1 d .
C24 C 0.7221(5) 0.0276(5) 0.7042(4) 0.067(2) Uani 1 1 d .
H24A H 0.6924 -0.0170 0.6665 0.080 Uiso 1 1 calc R
H24B H 0.7521 -0.0010 0.7522 0.080 Uiso 1 1 calc R
C25 C 0.7903(5) 0.0820(4) 0.6848(4) 0.0634(19) Uani 1 1 d .
H25A H 0.8481 0.0914 0.7278 0.076 Uiso 1 1 calc R
H25B H 0.8049 0.0547 0.6453 0.076 Uiso 1 1 calc R
N26 N 0.7387(3) 0.1644(4) 0.6601(3) 0.0556(14) Uani 1 1 d .
C27 C 0.6652(4) 0.1697(4) 0.6776(3) 0.0426(15) Uani 1 1 d .
C28 C 0.7633(4) 0.2298(4) 0.6192(3) 0.0507(17) Uani 1 1 d .
C29 C 0.8186(4) 0.3007(5) 0.6537(4) 0.0549(17) Uani 1 1 d .
C30 C 0.8350(5) 0.3636(5) 0.6112(4) 0.0602(18) Uani 1 1 d .
H30 H 0.8743 0.4108 0.6343 0.072 Uiso 1 1 calc R
C31 C 0.7965(6) 0.3608(6) 0.5359(4) 0.074(2) Uani 1 1 d .
C32 C 0.7474(5) 0.2872(6) 0.5039(4) 0.068(2) Uani 1 1 d .
H32 H 0.7251 0.2819 0.4523 0.082 Uiso 1 1 calc R
C33 C 0.7297(5) 0.2226(5) 0.5425(4) 0.0566(17) Uani 1 1 d .
C34 C 0.6808(5) 0.1389(5) 0.5058(4) 0.068(2) Uani 1 1 d .
H34A H 0.6372 0.1521 0.4563 0.102 Uiso 1 1 calc R
H34B H 0.6475 0.1143 0.5342 0.102 Uiso 1 1 calc R
H34C H 0.7265 0.0970 0.5035 0.102 Uiso 1 1 calc R
C35 C 0.8139(7) 0.4325(6) 0.4906(5) 0.101(3) Uani 1 1 d .
H35A H 0.8455 0.4085 0.4607 0.151 Uiso 1 1 calc R
H35B H 0.8526 0.4774 0.5230 0.151 Uiso 1 1 calc R
H35C H 0.7551 0.4580 0.4589 0.151 Uiso 1 1 calc R
C36 C 0.8631(5) 0.3062(5) 0.7354(3) 0.0623(19) Uani 1 1 d .
H36A H 0.8182 0.3277 0.7547 0.093 Uiso 1 1 calc R
H36B H 0.9157 0.3461 0.7493 0.093 Uiso 1 1 calc R
H36C H 0.8844 0.2484 0.7555 0.093 Uiso 1 1 calc R
C37 C 0.5797(4) 0.0672(4) 0.7246(3) 0.0508(17) Uani 1 1 d .
C38 C 0.5844(5) 0.0749(5) 0.7958(4) 0.063(2) Uani 1 1 d .
C39 C 0.5083(5) 0.0516(6) 0.8101(4) 0.080(2) Uani 1 1 d .
H39 H 0.5086 0.0616 0.8575 0.096 Uiso 1 1 calc R
C40 C 0.4312(5) 0.0138(6) 0.7573(5) 0.078(2) Uani 1 1 d .
C41 C 0.4312(4) 0.0004(5) 0.6889(4) 0.066(2) Uani 1 1 d .
H41 H 0.3797 -0.0275 0.6531 0.079 Uiso 1 1 calc R
C42 C 0.5037(5) 0.0262(4) 0.6702(4) 0.0558(18) Uani 1 1 d .
C43 C 0.4999(5) 0.0126(5) 0.5948(4) 0.074(2) Uani 1 1 d .
H43A H 0.5345 0.0588 0.5827 0.111 Uiso 1 1 calc R
H43B H 0.4356 0.0140 0.5603 0.111 Uiso 1 1 calc R
H43C H 0.5270 -0.0439 0.5919 0.111 Uiso 1 1 calc R
C44 C 0.3484(6) -0.0133(8) 0.7763(6) 0.131(4) Uani 1 1 d .
H44A H 0.2910 0.0032 0.7364 0.197 Uiso 1 1 calc R
H44B H 0.3523 0.0159 0.8213 0.197 Uiso 1 1 calc R
H44C H 0.3495 -0.0764 0.7834 0.197 Uiso 1 1 calc R
C45 C 0.6710(5) 0.1097(6) 0.8550(4) 0.089(3) Uani 1 1 d .
H45A H 0.7188 0.0646 0.8691 0.134 Uiso 1 1 calc R
H45B H 0.6575 0.1263 0.8976 0.134 Uiso 1 1 calc R
H45C H 0.6929 0.1606 0.8367 0.134 Uiso 1 1 calc R

loop_
_atom_site_aniso_label
_atom_site_aniso_U_11
_atom_site_aniso_U_22
_atom_site_aniso_U_33
_atom_site_aniso_U_23
_atom_site_aniso_U_13
_atom_site_aniso_U_12
Ru1 0.0434(3) 0.0367(3) 0.0394(3) 0.0009(2) 0.0048(2) -0.0003(2)
Cl2 0.0643(10) 0.0624(12) 0.0379(8) -0.0045(7) 0.0044(7) -0.0087(9)
Cl3 0.0735(11) 0.0371(10) 0.0553(10) 0.0009(7) 0.0033(8) -0.0046(8)
S4 0.0448(9) 0.0413(9) 0.0393(8) 0.0007(6) 0.0089(6) 0.0004(7)
C5 0.036(3) 0.041(4) 0.042(3) -0.001(3) 0.002(3) 0.003(3)
C6 0.054(4) 0.051(5) 0.050(4) -0.005(3) 0.018(3) -0.001(3)
C7 0.046(4) 0.070(5) 0.056(4) -0.008(3) 0.012(3) -0.004(3)
C8 0.042(4) 0.054(4) 0.070(4) -0.001(3) 0.022(3) -0.003(3)
C9 0.043(4) 0.064(5) 0.055(4) -0.007(3) 0.014(3) 0.004(3)
C10 0.047(3) 0.037(4) 0.036(3) 0.004(3) 0.011(3) 0.006(3)
C11 0.054(4) 0.045(4) 0.033(3) 0.004(3) 0.014(3) 0.004(3)
C12 0.066(4) 0.040(4) 0.028(3) 0.011(3) -0.006(3) 0.002(3)
C13 0.065(4) 0.044(4) 0.061(4) 0.003(3) -0.004(3) 0.009(4)
C14 0.077(5) 0.057(5) 0.053(4) 0.008(3) 0.015(4) 0.000(4)
C15 0.049(4) 0.104(7) 0.054(4) -0.007(4) 0.016(3) -0.006(5)
C16 0.058(5) 0.116(9) 0.093(6) -0.006(5) 0.025(4) 0.005(5)
C17 0.077(7) 0.146(12) 0.177(11) 0.005(9) 0.074(7) 0.017(7)
C18 0.070(7) 0.156(12) 0.145(9) 0.031(9) 0.057(6) 0.006(8)
C19 0.054(5) 0.146(11) 0.124(8) 0.024(7) 0.016(5) -0.012(6)
C20 0.041(4) 0.108(8) 0.072(5) 0.014(5) 0.011(4) -0.010(5)
C21 0.064(5) 0.083(7) 0.133(8) -0.005(6) 0.017(5) -0.002(5)
C22 0.091(7) 0.086(8) 0.181(11) -0.007(7) 0.065(7) 0.011(6)
N23 0.036(3) 0.041(3) 0.060(3) 0.007(2) -0.001(2) 0.004(2)
C24 0.055(4) 0.046(5) 0.096(5) 0.014(4) 0.026(4) 0.001(3)
C25 0.057(4) 0.040(4) 0.094(5) 0.003(4) 0.029(4) 0.002(3)
N26 0.041(3) 0.046(4) 0.078(4) 0.007(3) 0.021(3) 0.003(3)
C27 0.042(4) 0.038(4) 0.041(3) 0.006(3) 0.008(3) -0.002(3)
C28 0.045(4) 0.048(5) 0.062(4) 0.010(3) 0.024(3) 0.011(3)
C29 0.048(4) 0.056(5) 0.064(4) -0.004(3) 0.026(3) -0.001(3)
C30 0.064(4) 0.060(5) 0.060(4) -0.005(3) 0.028(4) -0.008(4)
C31 0.084(6) 0.075(6) 0.070(5) 0.006(4) 0.038(4) -0.003(5)
C32 0.067(5) 0.082(6) 0.067(4) -0.015(4) 0.039(4) -0.008(4)
C33 0.058(4) 0.050(5) 0.075(5) 0.000(4) 0.040(4) 0.002(3)
C34 0.067(5) 0.059(5) 0.076(5) -0.022(4) 0.026(4) -0.002(4)
C35 0.143(8) 0.078(7) 0.098(6) 0.020(5) 0.065(6) -0.033(6)
C36 0.056(4) 0.058(5) 0.068(5) 0.001(3) 0.019(4) -0.010(3)
C37 0.037(3) 0.050(4) 0.054(4) 0.011(3) 0.004(3) -0.002(3)
C38 0.058(4) 0.058(5) 0.056(4) 0.014(3) 0.002(3) -0.006(4)
C39 0.072(5) 0.093(7) 0.069(5) 0.023(4) 0.020(4) -0.011(5)
C40 0.054(5) 0.085(6) 0.084(6) 0.026(5) 0.016(4) 0.002(4)
C41 0.041(4) 0.063(5) 0.076(5) 0.023(4) 0.002(4) -0.008(3)
C42 0.057(4) 0.040(4) 0.056(4) 0.006(3) 0.005(3) -0.005(3)
C43 0.055(4) 0.052(5) 0.089(6) 0.000(4) -0.003(4) -0.017(4)
C44 0.080(7) 0.168(12) 0.151(10) 0.054(8) 0.052(6) -0.031(7)
C45 0.093(6) 0.095(7) 0.057(5) 0.024(4) 0.004(4) -0.024(5)

loop_
_atom_type_symbol
_atom_type_description
_atom_type_scat_dispersion_real
_atom_type_scat_dispersion_imag
_atom_type_scat_source
C C 0.0033 0.0016 'International Tables Vol C Tables 4.2.6.8 and 6.1.1.4'
H H 0.0000 0.0000 'International Tables Vol C Tables 4.2.6.8 and 6.1.1.4'
Cl Cl 0.1484 0.1585 'International Tables Vol C Tables 4.2.6.8 and 6.1.1.4'
N N 0.0061 0.0033 'International Tables Vol C Tables 4.2.6.8 and 6.1.1.4'
Ru Ru -1.2594 0.8363 'International Tables Vol C Tables 4.2.6.8 and 6.1.1.4'
S S 0.1246 0.1234 'International Tables Vol C Tables 4.2.6.8 and 6.1.1.4'

loop_
_geom_angle_atom_site_label_1
_geom_angle_atom_site_label_2
_geom_angle_atom_site_label_3
_geom_angle
C11 Ru1 C27 98.8(3)
C11 Ru1 S4 83.79(18)
C27 Ru1 S4 92.20(16)
C11 Ru1 Cl3 113.5(2)
C27 Ru1 Cl3 147.59(19)
S4 Ru1 Cl3 93.98(6)
C11 Ru1 Cl2 93.42(18)
C27 Ru1 Cl2 89.55(16)
S4 Ru1 Cl2 176.90(6)
Cl3 Ru1 Cl2 85.89(6)
C5 S4 C12 100.4(3)
C5 S4 Ru1 98.83(19)
C12 S4 Ru1 112.09(19)
C6 C5 C10 122.3(6)
C6 C5 S4 123.1(5)
C10 C5 S4 114.6(4)
C5 C6 C7 118.1(6)
C5 C6 H6 121.0
C7 C6 H6 121.0
C8 C7 C6 121.6(6)
C8 C7 H7 119.2
C6 C7 H7 119.2
C7 C8 C9 119.1(6)
C7 C8 C15 120.9(6)
C9 C8 C15 120.0(6)
C10 C9 C8 120.0(6)
C10 C9 H9 120.0
C8 C9 H9 120.0
C5 C10 C9 118.5(5)
C5 C10 C11 116.8(5)
C9 C10 C11 124.5(5)
C10 C11 Ru1 125.9(4)
C10 C11 H11 117.1
Ru1 C11 H11 117.1
C13 C12 C14 113.5(5)
C13 C12 S4 113.7(5)
C14 C12 S4 108.1(4)
C13 C12 H12 107.0
C14 C12 H12 107.0
S4 C12 H12 107.0
C12 C13 H13A 109.5
C12 C13 H13B 109.5
H13A C13 H13B 109.5
C12 C13 H13C 109.5
H13A C13 H13C 109.5
H13B C13 H13C 109.5
C12 C14 H14A 109.5
C12 C14 H14B 109.5
H14A C14 H14B 109.5
C12 C14 H14C 109.5
H14A C14 H14C 109.5
H14B C14 H14C 109.5
C20 C15 C16 121.1(8)
C20 C15 C8 121.0(8)
C16 C15 C8 117.8(8)
C17 C16 C15 119.3(10)
C17 C16 C22 120.8(10)
C15 C16 C22 119.8(8)
C18 C17 C16 120.9(11)
C18 C17 H17 119.6
C16 C17 H17 119.6
C17 C18 C19 121.9(10)
C17 C18 H18 119.1
C19 C18 H18 119.1
C18 C19 C20 118.4(10)
C18 C19 H19 120.8
C20 C19 H19 120.8
C15 C20 C19 118.3(9)
C15 C20 C21 121.6(7)
C19 C20 C21 120.1(9)
C20 C21 H21A 109.5
C20 C21 H21B 109.5
H21A C21 H21B 109.5
C20 C21 H21C 109.5
H21A C21 H21C 109.5
H21B C21 H21C 109.5
C16 C22 H22A 109.5
C16 C22 H22B 109.5
H22A C22 H22B 109.5
C16 C22 H22C 109.5
H22A C22 H22C 109.5
H22B C22 H22C 109.5
C27 N23 C37 127.1(5)
C27 N23 C24 113.2(6)
C37 N23 C24 118.6(5)
N23 C24 C25 101.8(6)
N23 C24 H24A 111.4
C25 C24 H24A 111.4
N23 C24 H24B 111.4
C25 C24 H24B 111.4
H24A C24 H24B 109.3
N26 C25 C24 101.8(5)
N26 C25 H25A 111.4
C24 C25 H25A 111.4
N26 C25 H25B 111.4
C24 C25 H25B 111.4
H25A C25 H25B 109.3
C27 N26 C28 123.5(5)
C27 N26 C25 112.7(5)
C28 N26 C25 123.7(5)
N26 C27 N23 108.1(5)
N26 C27 Ru1 117.7(4)
N23 C27 Ru1 134.1(5)
C29 C28 C33 119.7(6)
C29 C28 N26 121.4(6)
C33 C28 N26 118.9(6)
C30 C29 C28 118.5(6)
C30 C29 C36 120.3(6)
C28 C29 C36 121.2(6)
C29 C30 C31 122.4(7)
C29 C30 H30 118.8
C31 C30 H30 118.8
C32 C31 C30 117.4(7)
C32 C31 C35 121.5(7)
C30 C31 C35 121.0(8)
C33 C32 C31 123.0(7)
C33 C32 H32 118.5
C31 C32 H32 118.5
C32 C33 C28 118.8(7)
C32 C33 C34 121.6(7)
C28 C33 C34 119.4(6)
C33 C34 H34A 109.5
C33 C34 H34B 109.5
H34A C34 H34B 109.5
C33 C34 H34C 109.5
H34A C34 H34C 109.5
H34B C34 H34C 109.5
C31 C35 H35A 109.5
C31 C35 H35B 109.5
H35A C35 H35B 109.5
C31 C35 H35C 109.5
H35A C35 H35C 109.5
H35B C35 H35C 109.5
C29 C36 H36A 109.5
C29 C36 H36B 109.5
H36A C36 H36B 109.5
C29 C36 H36C 109.5
H36A C36 H36C 109.5
H36B C36 H36C 109.5
C38 C37 C42 120.9(6)
C38 C37 N23 120.7(5)
C42 C37 N23 118.3(6)
C39 C38 C37 118.3(6)
C39 C38 C45 121.7(7)
C37 C38 C45 120.0(7)
C38 C39 C40 121.9(8)
C38 C39 H39 119.0
C40 C39 H39 119.0
C41 C40 C39 118.5(7)
C41 C40 C44 121.3(8)
C39 C40 C44 120.1(8)
C40 C41 C42 122.2(6)
C40 C41 H41 118.9
C42 C41 H41 118.9
C41 C42 C37 117.7(6)
C41 C42 C43 120.5(6)
C37 C42 C43 121.7(6)
C42 C43 H43A 109.5
C42 C43 H43B 109.5
H43A C43 H43B 109.5
C42 C43 H43C 109.5
H43A C43 H43C 109.5
H43B C43 H43C 109.5
C40 C44 H44A 109.5
C40 C44 H44B 109.5
H44A C44 H44B 109.5
C40 C44 H44C 109.5
H44A C44 H44C 109.5
H44B C44 H44C 109.5
C38 C45 H45A 109.5
C38 C45 H45B 109.5
H45A C45 H45B 109.5
C38 C45 H45C 109.5
H45A C45 H45C 109.5
H45B C45 H45C 109.5

loop_
_geom_bond_atom_site_label_1
_geom_bond_atom_site_label_2
_geom_bond_distance
Ru1 C11 1.823(6)
Ru1 C27 2.011(6)
Ru1 S4 2.3409(14)
Ru1 Cl3 2.3645(17)
Ru1 Cl2 2.4059(15)
S4 C5 1.793(6)
S4 C12 1.876(6)
C5 C6 1.381(8)
C5 C10 1.384(8)
C6 C7 1.391(9)
C6 H6 0.9500
C7 C8 1.375(9)
C7 H7 0.9500
C8 C9 1.409(8)
C8 C15 1.480(9)
C9 C10 1.397(8)
C9 H9 0.9500
C10 C11 1.457(8)
C11 H11 0.9500
C12 C13 1.515(9)
C12 C14 1.518(8)
C12 H12 1.0000
C13 H13A 0.9800
C13 H13B 0.9800
C13 H13C 0.9800
C14 H14A 0.9800
C14 H14B 0.9800
C14 H14C 0.9800
C15 C20 1.382(11)
C15 C16 1.455(12)
C16 C17 1.384(13)
C16 C22 1.541(13)
C17 C18 1.353(15)
C17 H17 0.9500
C18 C19 1.439(15)
C18 H18 0.9500
C19 C20 1.454(11)
C19 H19 0.9500
C20 C21 1.477(12)
C21 H21A 0.9800
C21 H21B 0.9800
C21 H21C 0.9800
C22 H22A 0.9800
C22 H22B 0.9800
C22 H22C 0.9800
N23 C27 1.334(8)
N23 C37 1.428(8)
N23 C24 1.472(8)
C24 C25 1.521(9)
C24 H24A 0.9900
C24 H24B 0.9900
C25 N26 1.483(8)
C25 H25A 0.9900
C25 H25B 0.9900
N26 C27 1.329(8)
N26 C28 1.436(8)
C28 C29 1.400(9)
C28 C33 1.410(9)
C29 C30 1.372(9)
C29 C36 1.500(9)
C30 C31 1.381(10)
C30 H30 0.9500
C31 C32 1.380(10)
C31 C35 1.512(10)
C32 C33 1.349(10)
C32 H32 0.9500
C33 C34 1.532(9)
C34 H34A 0.9800
C34 H34B 0.9800
C34 H34C 0.9800
C35 H35A 0.9800
C35 H35B 0.9800
C35 H35C 0.9800
C36 H36A 0.9800
C36 H36B 0.9800
C36 H36C 0.9800
C37 C38 1.392(9)
C37 C42 1.416(8)
C38 C39 1.377(10)
C38 C45 1.514(9)
C39 C40 1.390(11)
C39 H39 0.9500
C40 C41 1.374(11)
C40 C44 1.543(11)
C41 C42 1.382(9)
C41 H41 0.9500
C42 C43 1.488(10)
C43 H43A 0.9800
C43 H43B 0.9800
C43 H43C 0.9800
C44 H44A 0.9800
C44 H44B 0.9800
C44 H44C 0.9800
C45 H45A 0.9800
C45 H45B 0.9800
C45 H45C 0.9800
